data_4115712
loop_
_publ_author_name
'Xuan Zhao'
'Irene P. Georgakaki'
'Matthew L. Miller'
'Jason C. Yarbrough'
'Marcetta Y. Darensbourg'

_publ_section_title
;
 H/D Exchange Reactions in Dinuclear Iron Thiolates as Activity Assay
 Models of Fe-H2ase
;
_journal_name_full 'Journal of the American Chemical Society'
_journal_page_first 9710
_journal_page_last 9711
_journal_paper_doi 10.1021/ja0167046
_journal_volume 123
_journal_year 2001
_chemical_formula_sum 'C13 H25 F6 Fe2 O4 P3 S2'
_chemical_formula_weight 628.06
_chemical_name_systematic
; 
 ? 
;
_space_group_IT_number 14
_symmetry_cell_setting monoclinic
_symmetry_space_group_name_Hall '-P 2yn'
_symmetry_space_group_name_H-M 'P 1 21/n 1'
_atom_sites_solution_hydrogens geom
_atom_sites_solution_primary direct
_atom_sites_solution_secondary difmap
_audit_creation_method SHELXL-97
_cell_angle_alpha 90.00
_cell_angle_beta 104.1590(10)
_cell_angle_gamma 90.00
_cell_formula_units_Z 8
_cell_length_a 13.3060(8)
_cell_length_b 18.0371(11)
_cell_length_c 20.5305(13)
_cell_measurement_temperature 110(2)
_cell_volume 4777.7(5)
_computing_structure_refinement 'SHELXL-97 (Sheldrick, 1997)'
_computing_structure_solution 'SHELXS-97 (Sheldrick, 1990)'
_diffrn_ambient_temperature 110(2)
_diffrn_measured_fraction_theta_full 0.909
_diffrn_measured_fraction_theta_max 0.909
_diffrn_radiation_monochromator graphite
_diffrn_radiation_source 'fine-focus sealed tube'
_diffrn_radiation_type MoK\a
_diffrn_radiation_wavelength 0.71073
_diffrn_reflns_av_R_equivalents 0.0242
_diffrn_reflns_av_sigmaI/netI 0.0331
_diffrn_reflns_limit_h_max 17
_diffrn_reflns_limit_h_min -17
_diffrn_reflns_limit_k_max 23
_diffrn_reflns_limit_k_min -22
_diffrn_reflns_limit_l_max 27
_diffrn_reflns_limit_l_min -23
_diffrn_reflns_number 29016
_diffrn_reflns_theta_full 28.32
_diffrn_reflns_theta_max 28.32
_diffrn_reflns_theta_min 1.94
_exptl_absorpt_coefficient_mu 1.654
_exptl_crystal_density_diffrn 1.746
_exptl_crystal_F_000 2544
_refine_diff_density_max 4.657
_refine_diff_density_min -0.542
_refine_diff_density_rms 0.275
_refine_ls_extinction_method none
_refine_ls_goodness_of_fit_ref 1.074
_refine_ls_hydrogen_treatment mixed
_refine_ls_matrix_type full
_refine_ls_number_parameters 583
_refine_ls_number_reflns 10827
_refine_ls_number_restraints 12
_refine_ls_restrained_S_all 1.073
_refine_ls_R_factor_all 0.1111
_refine_ls_R_factor_gt 0.0748
_refine_ls_shift/su_max 0.040
_refine_ls_shift/su_mean 0.002
_refine_ls_structure_factor_coef Fsqd
_refine_ls_weighting_details 'calc w=1/[\s^2^(Fo^2^)+(0.1126P)^2^+0.0000P] where P=(Fo^2^+2Fc^2^)/3'
_refine_ls_weighting_scheme calc
_refine_ls_wR_factor_gt 0.1609
_refine_ls_wR_factor_ref 0.1936
_reflns_number_gt 6668
_reflns_number_total 10827
_reflns_threshold_expression >2sigma(I)
_cod_data_source_file ja0167046_s3_2.cif
_cod_data_source_block (compound3H+)ipg4mb
_cod_database_code 4115712

loop_
_symmetry_equiv_pos_as_xyz
'x, y, z'
'-x+1/2, y+1/2, -z+1/2'
'-x, -y, -z'
'x-1/2, -y-1/2, z-1/2'

loop_
_atom_site_label
_atom_site_type_symbol
_atom_site_fract_x
_atom_site_fract_y
_atom_site_fract_z
_atom_site_U_iso_or_equiv
_atom_site_adp_type
_atom_site_occupancy
_atom_site_symmetry_multiplicity
_atom_site_calc_flag
_atom_site_refinement_flags
_atom_site_disorder_assembly
_atom_site_disorder_group
Fe1 Fe 0.71519(4) 0.05330(3) 0.29510(3) 0.02495(14) Uani 1 1 d D . .
Fe2 Fe 0.79622(4) 0.04071(3) 0.19368(3) 0.02165(13) Uani 1 1 d D . .
Fe3 Fe 0.70634(4) 0.79850(3) 0.79350(3) 0.02502(14) Uani 1 1 d D . .
Fe4 Fe 0.78800(4) 0.79205(3) 0.69193(3) 0.02281(14) Uani 1 1 d D . .
H1 H 0.7470(14) -0.0149(5) 0.2458(8) 0.039(13) Uiso 1 1 d D . .
H2 H 0.7355(14) 0.7339(5) 0.7399(9) 0.040(13) Uiso 1 1 d D . .
S1 S 0.87057(7) 0.10107(6) 0.29018(5) 0.0281(2) Uani 1 1 d D . .
S2 S 0.65544(7) 0.11128(6) 0.19364(5) 0.0281(2) Uani 1 1 d D . .
S3 S 0.86508(7) 0.84349(6) 0.79253(5) 0.0298(2) Uani 1 1 d D . .
S4 S 0.65102(7) 0.86435(5) 0.69604(5) 0.0281(2) Uani 1 1 d D . .
P1 P 0.79928(8) -0.02118(6) 0.37897(6) 0.0335(3) Uani 1 1 d . . .
P2 P 0.69747(8) -0.02851(6) 0.11116(5) 0.0268(2) Uani 1 1 d . . .
P3 P 0.78638(8) 0.71714(6) 0.87286(5) 0.0309(3) Uani 1 1 d . . .
P4 P 0.68726(7) 0.73083(6) 0.60479(5) 0.0253(2) Uani 1 1 d . . .
P5 P 1.0000 0.0000 0.0000 0.0228(3) Uani 1 2 d S . .
P6 P 0.99608(7) 0.75292(5) 0.49909(5) 0.0255(2) Uani 1 1 d . . .
P7 P 0.5000 0.0000 0.5000 0.0269(3) Uani 1 2 d S . .
O1 O 0.5242(2) -0.03184(19) 0.27773(16) 0.0543(9) Uani 1 1 d . . .
O2 O 0.6546(2) 0.15694(18) 0.38747(15) 0.0470(8) Uani 1 1 d . . .
O3 O 0.9619(2) -0.06969(16) 0.20965(15) 0.0403(7) Uani 1 1 d . . .
O4 O 0.8697(2) 0.14114(15) 0.10389(13) 0.0332(7) Uani 1 1 d . . .
O5 O 0.5094(2) 0.71948(19) 0.76977(16) 0.0499(9) Uani 1 1 d . . .
O6 O 0.6522(2) 0.89778(18) 0.89220(16) 0.0479(8) Uani 1 1 d . . .
O7 O 0.9478(2) 0.67733(16) 0.70340(14) 0.0369(7) Uani 1 1 d . . .
O8 O 0.8668(2) 0.89577(16) 0.60719(14) 0.0375(7) Uani 1 1 d . . .
F1 F 0.8826(3) -0.0030(2) -0.0417(2) 0.0539(13) Uani 0.775(7) 1 d P A 1
F2 F 0.5202(2) -0.01645(14) 0.42791(12) 0.0435(6) Uani 1 1 d . . .
F3 F 0.61653(18) -0.02393(15) 0.53526(13) 0.0463(7) Uani 1 1 d . . .
F4 F 0.9642(4) -0.0159(2) 0.06693(18) 0.0532(13) Uani 0.775(7) 1 d P A 1
F5 F 0.53815(19) 0.08380(13) 0.49549(13) 0.0426(6) Uani 1 1 d . . .
F6 F 0.9976(2) 0.08687(13) 0.01422(13) 0.0470(7) Uani 1 1 d . A .
F7 F 0.87597(19) 0.73770(17) 0.46559(13) 0.0532(8) Uani 1 1 d . . .
F8 F 1.0148(2) 0.76923(15) 0.42645(12) 0.0451(7) Uani 1 1 d . . .
F9 F 1.11494(19) 0.76813(15) 0.53276(14) 0.0509(7) Uani 1 1 d . . .
F10 F 0.9763(2) 0.73629(14) 0.57142(12) 0.0422(6) Uani 1 1 d . . .
F11 F 1.0201(2) 0.66710(13) 0.49074(13) 0.0445(6) Uani 1 1 d . . .
F12 F 0.9717(2) 0.83859(14) 0.50721(13) 0.0509(7) Uani 1 1 d . . .
F1' F 0.8933(11) 0.0044(7) 0.0210(11) 0.077(7) Uani 0.225(7) 1 d P A 2
F4' F 1.0534(14) -0.0287(7) 0.0719(6) 0.065(6) Uani 0.225(7) 1 d P A 2
C1 C 0.5979(3) 0.0020(2) 0.2844(2) 0.0375(10) Uani 1 1 d . . .
C2 C 0.6787(3) 0.1169(2) 0.3512(2) 0.0331(10) Uani 1 1 d . . .
C3 C 0.8977(3) -0.0255(2) 0.2039(2) 0.0298(9) Uani 1 1 d . . .
C4 C 0.8423(3) 0.0993(2) 0.13739(19) 0.0259(8) Uani 1 1 d . . .
C5 C 0.8686(3) 0.2009(2) 0.2789(2) 0.0375(10) Uani 1 1 d D . .
H5A H 0.9064 0.2236 0.3218 0.045 Uiso 1 1 calc R . .
H5B H 0.9077 0.2127 0.2449 0.045 Uiso 1 1 calc R . .
C6 C 0.7623(3) 0.2379(2) 0.2573(2) 0.0393(11) Uani 1 1 d . . .
H6A H 0.7261 0.2314 0.2937 0.047 Uiso 1 1 calc R . .
H6B H 0.7727 0.2917 0.2523 0.047 Uiso 1 1 calc R . .
C7 C 0.6936(3) 0.2096(2) 0.1935(2) 0.0361(10) Uani 1 1 d D . .
H7A H 0.7293 0.2170 0.1570 0.043 Uiso 1 1 calc R . .
H7B H 0.6298 0.2402 0.1827 0.043 Uiso 1 1 calc R . .
C8 C 0.7297(4) -0.1029(3) 0.3917(3) 0.0542(14) Uani 1 1 d . . .
H8A H 0.7692 -0.1296 0.4313 0.081 Uiso 1 1 calc R . .
H8B H 0.7200 -0.1350 0.3521 0.081 Uiso 1 1 calc R . .
H8C H 0.6620 -0.0888 0.3986 0.081 Uiso 1 1 calc R . .
C9 C 0.8305(4) 0.0218(3) 0.4608(2) 0.0567(14) Uani 1 1 d . . .
H9A H 0.7670 0.0405 0.4710 0.085 Uiso 1 1 calc R . .
H9B H 0.8787 0.0630 0.4612 0.085 Uiso 1 1 calc R . .
H9C H 0.8629 -0.0149 0.4947 0.085 Uiso 1 1 calc R . .
C10 C 0.9217(4) -0.0588(3) 0.3694(3) 0.0619(16) Uani 1 1 d . . .
H10A H 0.9512 -0.0915 0.4074 0.093 Uiso 1 1 calc R . .
H10B H 0.9700 -0.0181 0.3682 0.093 Uiso 1 1 calc R . .
H10C H 0.9098 -0.0870 0.3274 0.093 Uiso 1 1 calc R . .
C11 C 0.5769(3) -0.0607(3) 0.1280(2) 0.0434(12) Uani 1 1 d . . .
H11A H 0.5360 -0.0869 0.0885 0.065 Uiso 1 1 calc R . .
H11B H 0.5375 -0.0182 0.1381 0.065 Uiso 1 1 calc R . .
H11C H 0.5923 -0.0945 0.1666 0.065 Uiso 1 1 calc R . .
C12 C 0.6569(3) 0.0182(2) 0.0311(2) 0.0366(10) Uani 1 1 d . . .
H12A H 0.7178 0.0292 0.0139 0.055 Uiso 1 1 calc R . .
H12B H 0.6215 0.0645 0.0369 0.055 Uiso 1 1 calc R . .
H12C H 0.6095 -0.0139 -0.0008 0.055 Uiso 1 1 calc R . .
C13 C 0.7556(3) -0.1129(2) 0.0902(2) 0.0409(11) Uani 1 1 d . . .
H13A H 0.7070 -0.1380 0.0531 0.061 Uiso 1 1 calc R . .
H13B H 0.7721 -0.1456 0.1295 0.061 Uiso 1 1 calc R . .
H13C H 0.8194 -0.1010 0.0765 0.061 Uiso 1 1 calc R . .
C14 C 0.5855(3) 0.7504(2) 0.7791(2) 0.0354(10) Uani 1 1 d . . .
C15 C 0.6741(3) 0.8587(2) 0.8540(2) 0.0338(10) Uani 1 1 d . . .
C16 C 0.8867(3) 0.7233(2) 0.69899(19) 0.0298(9) Uani 1 1 d . . .
C17 C 0.8378(3) 0.8533(2) 0.6390(2) 0.0292(9) Uani 1 1 d . . .
C18 C 0.8690(4) 0.9441(2) 0.7859(2) 0.0439(12) Uani 1 1 d D . .
H18A H 0.9083 0.9638 0.8298 0.053 Uiso 1 1 calc R . .
H18B H 0.9089 0.9566 0.7525 0.053 Uiso 1 1 calc R . .
C19 C 0.7668(3) 0.9847(2) 0.7664(2) 0.0436(11) Uani 1 1 d . . .
H19A H 0.7311 0.9782 0.8030 0.052 Uiso 1 1 calc R . .
H19B H 0.7814 1.0382 0.7636 0.052 Uiso 1 1 calc R . .
C20 C 0.6935(3) 0.9619(2) 0.7018(2) 0.0429(11) Uani 1 1 d D . .
H20A H 0.7271 0.9719 0.6647 0.051 Uiso 1 1 calc R . .
H20B H 0.6312 0.9938 0.6946 0.051 Uiso 1 1 calc R . .
C21 C 0.9022(3) 0.6744(3) 0.8574(2) 0.0499(13) Uani 1 1 d . . .
H21A H 0.9515 0.7131 0.8524 0.075 Uiso 1 1 calc R . .
H21B H 0.8834 0.6449 0.8161 0.075 Uiso 1 1 calc R . .
H21C H 0.9341 0.6422 0.8953 0.075 Uiso 1 1 calc R . .
C22 C 0.7096(4) 0.6376(2) 0.8843(2) 0.0481(12) Uani 1 1 d . . .
H22A H 0.7488 0.6073 0.9216 0.072 Uiso 1 1 calc R . .
H22B H 0.6932 0.6079 0.8431 0.072 Uiso 1 1 calc R . .
H22C H 0.6451 0.6544 0.8945 0.072 Uiso 1 1 calc R . .
C23 C 0.8297(4) 0.7566(3) 0.9558(2) 0.0445(12) Uani 1 1 d . . .
H23A H 0.7696 0.7732 0.9716 0.067 Uiso 1 1 calc R . .
H23B H 0.8752 0.7990 0.9542 0.067 Uiso 1 1 calc R . .
H23C H 0.8679 0.7191 0.9867 0.067 Uiso 1 1 calc R . .
C24 C 0.5635(3) 0.7006(2) 0.6174(2) 0.0380(11) Uani 1 1 d . . .
H24A H 0.5256 0.6733 0.5776 0.057 Uiso 1 1 calc R . .
H24B H 0.5230 0.7439 0.6245 0.057 Uiso 1 1 calc R . .
H24C H 0.5751 0.6682 0.6568 0.057 Uiso 1 1 calc R . .
C25 C 0.6537(3) 0.7836(2) 0.5267(2) 0.0388(11) Uani 1 1 d . . .
H25A H 0.6099 0.7532 0.4913 0.058 Uiso 1 1 calc R . .
H25B H 0.7171 0.7975 0.5135 0.058 Uiso 1 1 calc R . .
H25C H 0.6159 0.8285 0.5333 0.058 Uiso 1 1 calc R . .
C26 C 0.7431(3) 0.6470(2) 0.5799(2) 0.0369(10) Uani 1 1 d . . .
H26A H 0.7581 0.6120 0.6176 0.055 Uiso 1 1 calc R . .
H26B H 0.8074 0.6592 0.5671 0.055 Uiso 1 1 calc R . .
H26C H 0.6939 0.6244 0.5416 0.055 Uiso 1 1 calc R . .

loop_
_atom_site_aniso_label
_atom_site_aniso_U_11
_atom_site_aniso_U_22
_atom_site_aniso_U_33
_atom_site_aniso_U_23
_atom_site_aniso_U_13
_atom_site_aniso_U_12
Fe1 0.0216(3) 0.0318(3) 0.0221(3) -0.0030(2) 0.0067(2) 0.0005(2)
Fe2 0.0180(3) 0.0257(3) 0.0215(3) 0.0002(2) 0.0053(2) -0.0014(2)
Fe3 0.0217(3) 0.0300(3) 0.0238(3) -0.0043(2) 0.0064(2) 0.0022(2)
Fe4 0.0197(3) 0.0261(3) 0.0220(3) 0.0020(2) 0.0038(2) -0.0013(2)
S1 0.0237(5) 0.0368(6) 0.0212(5) 0.0007(4) 0.0003(4) -0.0037(4)
S2 0.0229(5) 0.0361(6) 0.0233(5) -0.0040(4) 0.0017(4) 0.0043(4)
S3 0.0251(5) 0.0350(6) 0.0265(5) -0.0013(4) 0.0009(4) -0.0036(4)
S4 0.0246(5) 0.0269(5) 0.0300(5) -0.0033(4) 0.0011(4) 0.0040(4)
P1 0.0353(6) 0.0387(6) 0.0301(6) 0.0104(5) 0.0149(5) 0.0053(5)
P2 0.0255(5) 0.0298(5) 0.0278(5) -0.0089(4) 0.0113(4) -0.0063(4)
P3 0.0336(6) 0.0360(6) 0.0269(6) 0.0044(5) 0.0147(5) 0.0048(5)
P4 0.0242(5) 0.0273(5) 0.0253(5) -0.0037(4) 0.0080(4) -0.0022(4)
P5 0.0221(7) 0.0256(7) 0.0217(7) 0.0021(5) 0.0072(6) 0.0023(5)
P6 0.0233(5) 0.0304(6) 0.0230(5) 0.0041(4) 0.0060(4) 0.0004(4)
P7 0.0281(7) 0.0305(8) 0.0217(7) -0.0046(6) 0.0053(6) 0.0023(6)
O1 0.0425(18) 0.078(2) 0.050(2) -0.0255(18) 0.0267(16) -0.0276(17)
O2 0.0488(19) 0.059(2) 0.0362(18) -0.0150(16) 0.0157(15) 0.0078(16)
O3 0.0356(16) 0.0422(17) 0.0459(19) 0.0085(14) 0.0154(14) 0.0120(14)
O4 0.0355(15) 0.0369(16) 0.0297(16) 0.0045(13) 0.0127(13) -0.0019(12)
O5 0.0409(18) 0.071(2) 0.045(2) -0.0241(17) 0.0243(16) -0.0204(16)
O6 0.055(2) 0.051(2) 0.0409(19) -0.0138(16) 0.0187(16) 0.0067(16)
O7 0.0337(15) 0.0425(17) 0.0376(17) 0.0083(14) 0.0148(13) 0.0142(13)
O8 0.0390(16) 0.0413(17) 0.0345(17) 0.0089(14) 0.0131(14) -0.0076(13)
F1 0.0272(19) 0.057(2) 0.067(3) -0.017(2) -0.0078(19) 0.0071(16)
F2 0.0543(16) 0.0507(16) 0.0306(14) -0.0109(12) 0.0203(12) -0.0055(13)
F3 0.0328(13) 0.0541(16) 0.0476(17) 0.0041(13) 0.0018(12) 0.0070(12)
F4 0.095(4) 0.040(2) 0.039(2) -0.0016(17) 0.045(2) -0.011(2)
F5 0.0531(16) 0.0328(13) 0.0395(15) -0.0036(11) 0.0067(12) -0.0068(12)
F6 0.0739(18) 0.0275(13) 0.0470(16) -0.0063(11) 0.0293(14) -0.0014(12)
F7 0.0265(13) 0.092(2) 0.0376(16) 0.0012(15) 0.0007(12) -0.0034(13)
F8 0.0584(17) 0.0520(16) 0.0323(14) 0.0046(12) 0.0254(13) -0.0053(13)
F9 0.0263(13) 0.0599(18) 0.0611(19) -0.0046(14) 0.0004(13) -0.0070(12)
F10 0.0562(16) 0.0473(15) 0.0239(13) 0.0038(11) 0.0115(12) -0.0078(12)
F11 0.0566(16) 0.0319(13) 0.0440(16) -0.0011(12) 0.0104(13) 0.0014(12)
F12 0.081(2) 0.0337(14) 0.0412(15) 0.0045(12) 0.0214(14) 0.0141(13)
F1' 0.053(9) 0.039(8) 0.16(2) 0.016(10) 0.070(11) -0.001(6)
F4' 0.110(15) 0.040(7) 0.028(7) 0.001(5) -0.013(8) 0.027(8)
C1 0.035(2) 0.050(3) 0.031(2) -0.009(2) 0.0154(19) -0.004(2)
C2 0.031(2) 0.041(2) 0.028(2) -0.0038(19) 0.0089(18) 0.0021(18)
C3 0.025(2) 0.034(2) 0.032(2) 0.0063(18) 0.0107(17) -0.0005(17)
C4 0.0248(19) 0.029(2) 0.023(2) -0.0021(16) 0.0045(16) -0.0014(16)
C5 0.045(3) 0.038(2) 0.028(2) -0.0082(18) 0.0063(19) -0.0098(19)
C6 0.052(3) 0.027(2) 0.043(3) -0.0057(18) 0.019(2) 0.0000(18)
C7 0.041(2) 0.033(2) 0.036(2) 0.0011(18) 0.011(2) 0.0123(18)
C8 0.065(3) 0.039(3) 0.068(4) 0.011(2) 0.034(3) 0.002(2)
C9 0.074(4) 0.063(3) 0.028(3) 0.012(2) 0.002(2) -0.002(3)
C10 0.048(3) 0.085(4) 0.059(3) 0.042(3) 0.026(3) 0.033(3)
C11 0.037(2) 0.056(3) 0.043(3) -0.022(2) 0.020(2) -0.022(2)
C12 0.034(2) 0.048(3) 0.027(2) -0.0092(19) 0.0061(18) -0.0067(19)
C13 0.044(2) 0.034(2) 0.050(3) -0.015(2) 0.020(2) -0.0069(19)
C14 0.033(2) 0.042(2) 0.035(2) -0.0125(19) 0.0146(19) -0.0010(19)
C15 0.031(2) 0.038(2) 0.033(2) -0.0038(19) 0.0085(19) 0.0015(18)
C16 0.030(2) 0.038(2) 0.022(2) 0.0029(17) 0.0073(17) -0.0028(18)
C17 0.025(2) 0.030(2) 0.030(2) -0.0020(17) 0.0019(17) -0.0010(16)
C18 0.050(3) 0.038(3) 0.042(3) -0.010(2) 0.007(2) -0.011(2)
C19 0.051(3) 0.029(2) 0.054(3) -0.011(2) 0.020(2) -0.006(2)
C20 0.045(3) 0.026(2) 0.053(3) 0.001(2) 0.005(2) 0.0083(19)
C21 0.047(3) 0.067(3) 0.041(3) 0.021(2) 0.021(2) 0.028(2)
C22 0.063(3) 0.034(2) 0.055(3) 0.003(2) 0.027(3) 0.000(2)
C23 0.056(3) 0.054(3) 0.022(2) 0.003(2) 0.006(2) 0.000(2)
C24 0.031(2) 0.046(3) 0.040(3) -0.019(2) 0.0156(19) -0.0139(19)
C25 0.046(3) 0.041(3) 0.028(2) -0.0043(19) 0.006(2) -0.002(2)
C26 0.039(2) 0.034(2) 0.041(3) -0.0102(19) 0.016(2) -0.0041(18)

loop_
_atom_type_symbol
_atom_type_description
_atom_type_scat_dispersion_real
_atom_type_scat_dispersion_imag
_atom_type_scat_source
C C 0.0033 0.0016 'International Tables Vol C Tables 4.2.6.8 and 6.1.1.4'
H H 0.0000 0.0000 'International Tables Vol C Tables 4.2.6.8 and 6.1.1.4'
O O 0.0106 0.0060 'International Tables Vol C Tables 4.2.6.8 and 6.1.1.4'
F F 0.0171 0.0103 'International Tables Vol C Tables 4.2.6.8 and 6.1.1.4'
P P 0.1023 0.0942 'International Tables Vol C Tables 4.2.6.8 and 6.1.1.4'
S S 0.1246 0.1234 'International Tables Vol C Tables 4.2.6.8 and 6.1.1.4'
Fe Fe 0.3463 0.8444 'International Tables Vol C Tables 4.2.6.8 and 6.1.1.4'

loop_
_geom_angle_atom_site_label_1
_geom_angle_atom_site_label_2
_geom_angle_atom_site_label_3
_geom_angle
_geom_angle_site_symmetry_1
_geom_angle_site_symmetry_3
H1 Fe1 C2 174.3(5) . .
H1 Fe1 C1 83.6(5) . .
C2 Fe1 C1 92.60(19) . .
H1 Fe1 P1 82.8(5) . .
C2 Fe1 P1 93.03(14) . .
C1 Fe1 P1 92.37(15) . .
H1 Fe1 S1 83.5(5) . .
C2 Fe1 S1 100.41(13) . .
C1 Fe1 S1 166.91(14) . .
P1 Fe1 S1 88.44(4) . .
H1 Fe1 S2 82.6(5) . .
C2 Fe1 S2 101.87(14) . .
C1 Fe1 S2 91.47(15) . .
P1 Fe1 S2 164.42(5) . .
S1 Fe1 S2 84.45(4) . .
H1 Fe1 Fe2 41.1(4) . .
C2 Fe1 Fe2 144.65(14) . .
C1 Fe1 Fe2 112.41(13) . .
P1 Fe1 Fe2 109.69(4) . .
S1 Fe1 Fe2 55.31(3) . .
S2 Fe1 Fe2 55.03(3) . .
H1 Fe2 C3 85.9(5) . .
H1 Fe2 C4 177.6(6) . .
C3 Fe2 C4 95.94(17) . .
H1 Fe2 P2 84.4(5) . .
C3 Fe2 P2 90.18(13) . .
C4 Fe2 P2 94.06(12) . .
H1 Fe2 S2 83.5(5) . .
C3 Fe2 S2 169.35(13) . .
C4 Fe2 S2 94.70(12) . .
P2 Fe2 S2 88.91(4) . .
H1 Fe2 S1 83.5(5) . .
C3 Fe2 S1 93.60(13) . .
C4 Fe2 S1 97.84(12) . .
P2 Fe2 S1 167.07(4) . .
S2 Fe2 S1 85.09(4) . .
H1 Fe2 Fe1 41.1(4) . .
C3 Fe2 Fe1 114.81(13) . .
C4 Fe2 Fe1 138.56(12) . .
P2 Fe2 Fe1 111.98(3) . .
S2 Fe2 Fe1 56.05(3) . .
S1 Fe2 Fe1 55.30(3) . .
H2 Fe3 C15 174.7(5) . .
H2 Fe3 C14 84.2(5) . .
C15 Fe3 C14 92.92(18) . .
H2 Fe3 P3 83.1(5) . .
C15 Fe3 P3 92.54(14) . .
C14 Fe3 P3 92.89(15) . .
H2 Fe3 S3 83.1(5) . .
C15 Fe3 S3 99.90(14) . .
C14 Fe3 S3 167.10(13) . .
P3 Fe3 S3 87.88(4) . .
H2 Fe3 S4 82.3(5) . .
C15 Fe3 S4 102.30(14) . .
C14 Fe3 S4 91.34(15) . .
P3 Fe3 S4 164.34(4) . .
S3 Fe3 S4 84.70(4) . .
H2 Fe3 Fe4 40.8(4) . .
C15 Fe3 Fe4 144.42(14) . .
C14 Fe3 Fe4 112.59(13) . .
P3 Fe3 Fe4 109.67(4) . .
S3 Fe3 Fe4 55.35(3) . .
S4 Fe3 Fe4 54.93(3) . .
H2 Fe4 C17 177.5(6) . .
H2 Fe4 C16 85.6(5) . .
C17 Fe4 C16 95.97(18) . .
H2 Fe4 P4 84.7(5) . .
C17 Fe4 P4 93.29(13) . .
C16 Fe4 P4 90.40(13) . .
H2 Fe4 S4 83.4(5) . .
C17 Fe4 S4 95.07(13) . .
C16 Fe4 S4 168.96(13) . .
P4 Fe4 S4 89.07(4) . .
H2 Fe4 S3 83.3(5) . .
C17 Fe4 S3 98.54(13) . .
C16 Fe4 S3 92.89(13) . .
P4 Fe4 S3 167.31(4) . .
S4 Fe4 S3 85.36(4) . .
H2 Fe4 Fe3 41.1(4) . .
C17 Fe4 Fe3 139.12(13) . .
C16 Fe4 Fe3 114.36(13) . .
P4 Fe4 Fe3 112.26(3) . .
S4 Fe4 Fe3 55.98(3) . .
S3 Fe4 Fe3 55.33(3) . .
C5 S1 Fe1 113.46(15) . .
C5 S1 Fe2 112.07(14) . .
Fe1 S1 Fe2 69.39(3) . .
C7 S2 Fe2 108.22(13) . .
C7 S2 Fe1 113.95(14) . .
Fe2 S2 Fe1 68.91(3) . .
C18 S3 Fe3 113.65(16) . .
C18 S3 Fe4 110.75(15) . .
Fe3 S3 Fe4 69.32(3) . .
C20 S4 Fe4 108.42(15) . .
C20 S4 Fe3 114.28(15) . .
Fe4 S4 Fe3 69.09(3) . .
C8 P1 C9 103.1(2) . .
C8 P1 C10 102.5(2) . .
C9 P1 C10 104.6(3) . .
C8 P1 Fe1 115.08(18) . .
C9 P1 Fe1 114.46(17) . .
C10 P1 Fe1 115.47(16) . .
C12 P2 C13 103.0(2) . .
C12 P2 C11 104.0(2) . .
C13 P2 C11 103.0(2) . .
C12 P2 Fe2 114.55(14) . .
C13 P2 Fe2 116.21(15) . .
C11 P2 Fe2 114.45(14) . .
C23 P3 C22 104.5(2) . .
C23 P3 C21 104.1(2) . .
C22 P3 C21 102.5(2) . .
C23 P3 Fe3 114.20(16) . .
C22 P3 Fe3 115.32(17) . .
C21 P3 Fe3 114.82(15) . .
C24 P4 C26 103.8(2) . .
C24 P4 C25 104.3(2) . .
C26 P4 C25 102.5(2) . .
C24 P4 Fe4 114.87(14) . .
C26 P4 Fe4 115.39(14) . .
C25 P4 Fe4 114.46(14) . .
F4' P5 F4' 180.0(15) . 3_755
F4' P5 F1' 89.4(9) . .
F4' P5 F1' 90.6(9) 3_755 .
F4' P5 F1' 90.6(9) . 3_755
F4' P5 F1' 89.4(9) 3_755 3_755
F1' P5 F1' 180.0(16) . 3_755
F4' P5 F4 44.4(7) . .
F4' P5 F4 135.6(7) 3_755 .
F1' P5 F4 45.1(7) . .
F1' P5 F4 134.9(7) 3_755 .
F4' P5 F4 135.6(7) . 3_755
F4' P5 F4 44.4(7) 3_755 3_755
F1' P5 F4 134.9(7) . 3_755
F1' P5 F4 45.1(7) 3_755 3_755
F4 P5 F4 180.0(3) . 3_755
F4' P5 F1 48.8(7) . 3_755
F4' P5 F1 131.2(7) 3_755 3_755
F1' P5 F1 132.9(7) . 3_755
F1' P5 F1 47.1(7) 3_755 3_755
F4 P5 F1 90.2(2) . 3_755
F4 P5 F1 89.8(2) 3_755 3_755
F4' P5 F1 131.2(7) . .
F4' P5 F1 48.8(7) 3_755 .
F1' P5 F1 47.1(7) . .
F1' P5 F1 132.9(7) 3_755 .
F4 P5 F1 89.8(2) . .
F4 P5 F1 90.2(2) 3_755 .
F1 P5 F1 180.0(3) 3_755 .
F4' P5 F6 79.8(4) . 3_755
F4' P5 F6 100.2(4) 3_755 3_755
F1' P5 F6 99.1(5) . 3_755
F1' P5 F6 80.9(5) 3_755 3_755
F4 P5 F6 90.25(16) . 3_755
F4 P5 F6 89.75(16) 3_755 3_755
F1 P5 F6 94.06(17) 3_755 3_755
F1 P5 F6 85.94(17) . 3_755
F4' P5 F6 100.2(4) . .
F4' P5 F6 79.8(4) 3_755 .
F1' P5 F6 80.9(5) . .
F1' P5 F6 99.1(5) 3_755 .
F4 P5 F6 89.75(16) . .
F4 P5 F6 90.25(16) 3_755 .
F1 P5 F6 85.94(17) 3_755 .
F1 P5 F6 94.06(17) . .
F6 P5 F6 180.0(2) 3_755 .
F9 P6 F12 89.62(16) . .
F9 P6 F11 90.59(15) . .
F12 P6 F11 179.78(17) . .
F9 P6 F10 90.04(15) . .
F12 P6 F10 90.05(14) . .
F11 P6 F10 90.02(14) . .
F9 P6 F8 90.49(15) . .
F12 P6 F8 90.07(14) . .
F11 P6 F8 89.85(14) . .
F10 P6 F8 179.45(15) . .
F9 P6 F7 179.62(16) . .
F12 P6 F7 90.23(16) . .
F11 P6 F7 89.56(15) . .
F10 P6 F7 89.60(14) . .
F8 P6 F7 89.87(15) . .
F2 P7 F2 180.00(4) 3_656 .
F2 P7 F3 89.72(13) 3_656 .
F2 P7 F3 90.28(13) . .
F2 P7 F3 90.28(13) 3_656 3_656
F2 P7 F3 89.72(13) . 3_656
F3 P7 F3 180.00(19) . 3_656
F2 P7 F5 89.67(13) 3_656 3_656
F2 P7 F5 90.33(13) . 3_656
F3 P7 F5 90.29(13) . 3_656
F3 P7 F5 89.71(13) 3_656 3_656
F2 P7 F5 90.33(13) 3_656 .
F2 P7 F5 89.67(13) . .
F3 P7 F5 89.71(13) . .
F3 P7 F5 90.29(13) 3_656 .
F5 P7 F5 180.00(18) 3_656 .
O1 C1 Fe1 178.7(4) . .
O2 C2 Fe1 179.1(4) . .
O3 C3 Fe2 178.3(4) . .
O4 C4 Fe2 174.9(3) . .
C6 C5 S1 117.0(3) . .
C7 C6 C5 115.5(4) . .
C6 C7 S2 115.9(3) . .
O5 C14 Fe3 179.5(4) . .
O6 C15 Fe3 179.0(4) . .
O7 C16 Fe4 177.8(4) . .
O8 C17 Fe4 175.7(4) . .
C19 C18 S3 117.5(3) . .
C20 C19 C18 116.8(4) . .
C19 C20 S4 116.2(3) . .

loop_
_geom_bond_atom_site_label_1
_geom_bond_atom_site_label_2
_geom_bond_distance
_geom_bond_site_symmetry_2
Fe1 H1 1.711(14) .
Fe1 C2 1.777(4) .
Fe1 C1 1.781(4) .
Fe1 P1 2.2537(12) .
Fe1 S1 2.2648(11) .
Fe1 S2 2.2924(11) .
Fe1 Fe2 2.5784(8) .
Fe2 H1 1.710(14) .
Fe2 C3 1.775(4) .
Fe2 C4 1.781(4) .
Fe2 P2 2.2509(11) .
Fe2 S2 2.2646(10) .
Fe2 S1 2.2649(11) .
Fe3 H2 1.712(14) .
Fe3 C15 1.779(4) .
Fe3 C14 1.786(4) .
Fe3 P3 2.2568(12) .
Fe3 S3 2.2673(11) .
Fe3 S4 2.2881(11) .
Fe3 Fe4 2.5790(8) .
Fe4 H2 1.702(14) .
Fe4 C17 1.787(4) .
Fe4 C16 1.787(4) .
Fe4 P4 2.2457(11) .
Fe4 S4 2.2595(10) .
Fe4 S3 2.2677(11) .
S1 C5 1.814(4) .
S2 C7 1.845(4) .
S3 C18 1.822(4) .
S4 C20 1.843(4) .
P1 C8 1.793(5) .
P1 C9 1.804(5) .
P1 C10 1.819(5) .
P2 C12 1.807(4) .
P2 C13 1.808(4) .
P2 C11 1.817(4) .
P3 C23 1.805(4) .
P3 C22 1.810(4) .
P3 C21 1.819(4) .
P4 C24 1.812(4) .
P4 C26 1.813(4) .
P4 C25 1.823(4) .
P5 F4' 1.562(11) .
P5 F4' 1.562(11) 3_755
P5 F1' 1.584(12) .
P5 F1' 1.584(12) 3_755
P5 F4 1.587(3) .
P5 F4 1.587(3) 3_755
P5 F1 1.588(3) 3_755
P5 F1 1.588(3) .
P5 F6 1.596(2) 3_755
P5 F6 1.596(2) .
P6 F9 1.587(3) .
P6 F12 1.596(3) .
P6 F11 1.598(3) .
P6 F10 1.599(2) .
P6 F8 1.598(3) .
P6 F7 1.601(3) .
P7 F2 1.596(2) 3_656
P7 F2 1.596(2) .
P7 F3 1.602(2) .
P7 F3 1.602(2) 3_656
P7 F5 1.604(2) 3_656
P7 F5 1.604(2) .
O1 C1 1.135(5) .
O2 C2 1.137(5) .
O3 C3 1.154(5) .
O4 C4 1.140(4) .
O5 C14 1.131(5) .
O6 C15 1.144(5) .
O7 C16 1.149(5) .
O8 C17 1.134(5) .
C5 C6 1.528(6) .
C6 C7 1.492(6) .
C18 C19 1.510(6) .
C19 C20 1.498(6) .
